data_4517716
loop_
_publ_author_name
'Zhang, Xin'
'Wu, Song-Bai'
'Leng, Xuebing'
'Chung, Lung Wa'
'Liu, Guixia'
'Huang, Zheng'

_publ_section_title
;
 N-Bridged Pincer Iridium Complexes for Highly Efficient Alkane
 Dehydrogenation and the Relevant Linker Effects
;
_journal_name_full 'ACS Catalysis'
_journal_page_first 6475
_journal_page_last 6487
_journal_paper_doi 10.1021/acscatal.0c00539
_journal_year 2020
_chemical_formula_moiety 'C26 H45 Ir O2 P2'
_chemical_formula_sum 'C26 H45 Ir O2 P2'
_chemical_formula_weight 643.76
_space_group_crystal_system monoclinic
_space_group_IT_number 14
_space_group_name_Hall '-P 2ybc'
_space_group_name_H-M_alt 'P 1 21/c 1'
_atom_sites_solution_hydrogens geom
_audit_creation_date 2020-05-09
_audit_creation_method
;
Olex2 1.2
(compiled 2018.05.29 svn.r3508 for OlexSys, GUI svn.r5506)
;
_cell_angle_alpha 90
_cell_angle_beta 90.7610(10)
_cell_angle_gamma 90
_cell_formula_units_Z 4
_cell_length_a 8.6225(2)
_cell_length_b 18.5843(4)
_cell_length_c 17.0349(4)
_cell_measurement_reflns_used 9983
_cell_measurement_temperature 170(2)
_cell_measurement_theta_max 54.93
_cell_measurement_theta_min 3.06
_cell_volume 2729.48(11)
_computing_cell_refinement 'SAINT v8.37A (Bruker, 2015)'
_computing_data_reduction 'SAINT v8.37A (Bruker, 2015)'
_computing_molecular_graphics 'Olex2 (Dolomanov et al., 2009)'
_computing_publication_material 'Olex2 (Dolomanov et al., 2009)'
_computing_structure_refinement 'ShelXL (Sheldrick, 2015)'
_computing_structure_solution 'SHELXT 2014/5 (Sheldrick, 2014)'
_diffrn_ambient_temperature 170.01
_diffrn_measured_fraction_theta_full 0.996
_diffrn_measured_fraction_theta_max 0.995
_diffrn_measurement_device_type 'Bruker D8 Venture'
_diffrn_measurement_method '\f and \w scans'
_diffrn_radiation_type GaK\a
_diffrn_radiation_wavelength 1.34139
_diffrn_reflns_av_R_equivalents 0.0699
_diffrn_reflns_av_unetI/netI 0.0522
_diffrn_reflns_Laue_measured_fraction_full 0.996
_diffrn_reflns_Laue_measured_fraction_max 0.995
_diffrn_reflns_limit_h_max 9
_diffrn_reflns_limit_h_min -10
_diffrn_reflns_limit_k_max 21
_diffrn_reflns_limit_k_min -22
_diffrn_reflns_limit_l_max 20
_diffrn_reflns_limit_l_min -20
_diffrn_reflns_number 25040
_diffrn_reflns_point_group_measured_fraction_full 0.996
_diffrn_reflns_point_group_measured_fraction_max 0.995
_diffrn_reflns_theta_full 53.594
_diffrn_reflns_theta_max 54.910
_diffrn_reflns_theta_min 3.062
_diffrn_standards_number 0
_exptl_absorpt_coefficient_mu 7.385
_exptl_absorpt_correction_T_max 0.7508
_exptl_absorpt_correction_T_min 0.5140
_exptl_absorpt_correction_type multi-scan
_exptl_absorpt_process_details
;
SADABS-2016/2 (Bruker,2016/2) was used for absorption correction.
wR2(int) was 0.1916 before and 0.0880 after correction.
The Ratio of minimum to maximum transmission is 0.6846.
The \l/2 correction factor is Not present.
;
_exptl_crystal_colour red
_exptl_crystal_density_diffrn 1.567
_exptl_crystal_description block
_exptl_crystal_F_000 1296
_exptl_crystal_size_max 0.06
_exptl_crystal_size_mid 0.05
_exptl_crystal_size_min 0.05
_refine_diff_density_max 2.485
_refine_diff_density_min -3.905
_refine_diff_density_rms 0.217
_refine_ls_extinction_method none
_refine_ls_goodness_of_fit_ref 1.151
_refine_ls_hydrogen_treatment constr
_refine_ls_matrix_type full
_refine_ls_number_parameters 325
_refine_ls_number_reflns 5166
_refine_ls_number_restraints 96
_refine_ls_restrained_S_all 1.142
_refine_ls_R_factor_all 0.0722
_refine_ls_R_factor_gt 0.0625
_refine_ls_shift/su_max 0.001
_refine_ls_shift/su_mean 0.000
_refine_ls_structure_factor_coef Fsqd
_refine_ls_weighting_details 'w=1/[\s^2^(Fo^2^)+(0.0860P)^2^+14.7559P] where P=(Fo^2^+2Fc^2^)/3'
_refine_ls_weighting_scheme calc
_refine_ls_wR_factor_gt 0.1633
_refine_ls_wR_factor_ref 0.1712
_reflns_Friedel_coverage 0.000
_reflns_number_gt 4367
_reflns_number_total 5166
_reflns_threshold_expression 'I > 2\s(I)'
_cod_data_source_file cs0c00539_si_018.cif
_cod_data_source_block mj19795_0m
_cod_depositor_comments 'Adding full bibliography for 4517711--4517721.cif.'
_cod_original_cell_volume 2729.49(11)
_cod_database_code 4517716
_shelx_shelxl_version_number 2016/6
_shelx_space_group_comment
;
The symmetry employed for this shelxl refinement is uniquely defined
by the following loop, which should always be used as a source of
symmetry information in preference to the above space-group names.
They are only intended as comments.
;
_shelx_estimated_absorpt_t_max 0.709
_shelx_estimated_absorpt_t_min 0.666
_olex2_refinement_description
;
1. Fixed Uiso
 At 1.2 times of:
  All C(H) groups, All C(H,H) groups, All C(H,H,H,H) groups
 At 1.5 times of:
  All C(H,H,H) groups
2. Uiso/Uaniso restraints and constraints
C9A \\sim C2 \\sim C3 \\sim C4A \\sim C3A \\sim C2A \\sim C4 \\sim C9: within
2A with sigma of 0.01 and sigma for terminal atoms of 0.02
3. Others
 Sof(H5BC)=Sof(H5BD)=Sof(H8BC)=Sof(H8BD)=Sof(C4A)=Sof(H4AA)=Sof(H4AB)=Sof(C2A)=
 Sof(H2A)=Sof(C9A)=Sof(H9AA)=Sof(H9AB)=Sof(C3A)=Sof(H3A)=1-FVAR(1)
 Sof(C2)=Sof(H2)=Sof(C3)=Sof(H3)=Sof(C4)=Sof(H4A)=Sof(H4B)=Sof(H5AA)=Sof(H5AB)=
 Sof(H8AA)=Sof(H8AB)=Sof(C9)=Sof(H9A)=Sof(H9B)=FVAR(1)
4.a Ternary CH refined with riding coordinates:
 C2(H2), C3(H3), C15(H15), C18(H18), C21(H21), C24(H24), C2A(H2A), C3A(H3A)
4.b Secondary CH2 refined with riding coordinates:
 C4(H4A,H4B), C5(H5AA,H5AB), C5(H5BC,H5BD), C6(H6A,H6B), C7(H7A,H7B), C8(H8AA,
 H8AB), C8(H8BC,H8BD), C9(H9A,H9B), C4A(H4AA,H4AB), C9A(H9AA,H9AB)
4.c Aromatic/amide H refined with riding coordinates:
 C11(H11), C12(H12), C13(H13)
4.d Idealised Me refined as rotating group:
 C16(H16A,H16B,H16C), C17(H17A,H17B,H17C), C19(H19A,H19B,H19C), C20(H20A,H20B,
 H20C), C22(H22A,H22B,H22C), C23(H23A,H23B,H23C), C25(H25A,H25B,H25C), C26(H26A,
 H26B,H26C)
;
_olex2_submission_special_instructions 'No special instructions were received'

loop_
_space_group_symop_operation_xyz
'x, y, z'
'-x, y+1/2, -z+1/2'
'-x, -y, -z'
'x, -y-1/2, z-1/2'

loop_
_atom_site_label
_atom_site_type_symbol
_atom_site_fract_x
_atom_site_fract_y
_atom_site_fract_z
_atom_site_U_iso_or_equiv
_atom_site_adp_type
_atom_site_occupancy
_atom_site_site_symmetry_order
_atom_site_calc_flag
_atom_site_refinement_flags_posn
_atom_site_refinement_flags_adp
_atom_site_refinement_flags_occupancy
_atom_site_disorder_assembly
_atom_site_disorder_group
Ir1 Ir 0.70043(4) 0.58760(2) 0.76219(2) 0.03081(17) Uani 1 1 d . . . . .
P1 P 0.6517(3) 0.66855(12) 0.85743(12) 0.0351(5) Uani 1 1 d . . . . .
P2 P 0.6835(3) 0.53523(11) 0.64110(12) 0.0300(5) Uani 1 1 d . . . . .
O1 O 0.4984(8) 0.7153(3) 0.8288(3) 0.0390(14) Uani 1 1 d . . . . .
O2 O 0.5243(7) 0.5697(3) 0.5991(3) 0.0342(13) Uani 1 1 d . . . . .
C1 C 0.5139(10) 0.6401(4) 0.7153(4) 0.0275(17) Uani 1 1 d . . . . .
C2 C 0.8314(14) 0.5262(6) 0.8501(6) 0.032(2) Uani 0.755(9) 1 d . U P A 1
H2 H 0.833226 0.549476 0.903029 0.038 Uiso 0.755(9) 1 calc R . P A 1
C3 C 0.9405(14) 0.5560(6) 0.7981(6) 0.032(2) Uani 0.755(9) 1 d . U P A 1
H3 H 0.998851 0.596967 0.822441 0.039 Uiso 0.755(9) 1 calc R . P A 1
C4 C 1.0412(15) 0.5118(6) 0.7451(6) 0.037(2) Uani 0.755(9) 1 d . U P A 1
H4A H 1.065238 0.539516 0.697176 0.044 Uiso 0.755(9) 1 calc R . P A 1
H4B H 0.985602 0.467393 0.729116 0.044 Uiso 0.755(9) 1 calc R . P A 1
C5 C 1.1937(12) 0.4918(6) 0.7893(6) 0.051(3) Uani 1 1 d . . . . .
H5AA H 1.254849 0.459892 0.754944 0.061 Uiso 0.755(9) 1 calc R . P A 1
H5AB H 1.254613 0.536452 0.797253 0.061 Uiso 0.755(9) 1 calc R . P A 1
H5BC H 1.169548 0.457642 0.746239 0.061 Uiso 0.245(9) 1 calc R . P A 2
H5BD H 1.301221 0.509358 0.782846 0.061 Uiso 0.245(9) 1 calc R . P A 2
C6 C 1.1768(14) 0.4546(6) 0.8692(6) 0.052(3) Uani 1 1 d . . . . .
H6A H 1.280445 0.437111 0.886003 0.063 Uiso 1 1 calc R . . . .
H6B H 1.144538 0.491415 0.907747 0.063 Uiso 1 1 calc R . . . .
C7 C 1.0645(13) 0.3922(6) 0.8740(6) 0.048(2) Uani 1 1 d . . . . .
H7A H 1.045606 0.374180 0.819980 0.058 Uiso 1 1 calc R . . . .
H7B H 1.116078 0.353057 0.903804 0.058 Uiso 1 1 calc R . . . .
C8 C 0.9087(15) 0.4060(6) 0.9108(7) 0.060(3) Uani 1 1 d . . . . .
H8AA H 0.924057 0.434784 0.959155 0.072 Uiso 0.755(9) 1 calc R . P A 1
H8AB H 0.861959 0.359419 0.925924 0.072 Uiso 0.755(9) 1 calc R . P A 1
H8BC H 0.915082 0.393368 0.967209 0.072 Uiso 0.245(9) 1 calc R . P A 2
H8BD H 0.830405 0.374112 0.885787 0.072 Uiso 0.245(9) 1 calc R . P A 2
C9 C 0.7919(14) 0.4475(6) 0.8530(6) 0.034(2) Uani 0.755(9) 1 d . U P A 1
H9A H 0.798082 0.426708 0.799683 0.040 Uiso 0.755(9) 1 calc R . P A 1
H9B H 0.684288 0.441512 0.871560 0.040 Uiso 0.755(9) 1 calc R . P A 1
C10 C 0.4372(11) 0.6948(5) 0.7549(5) 0.0352(19) Uani 1 1 d . . . . .
C11 C 0.3074(11) 0.7290(5) 0.7265(5) 0.040(2) Uani 1 1 d . . . . .
H11 H 0.257248 0.765008 0.756585 0.048 Uiso 1 1 calc R . . . .
C12 C 0.2516(11) 0.7103(5) 0.6540(5) 0.040(2) Uani 1 1 d . . . . .
H12 H 0.163811 0.734805 0.632825 0.048 Uiso 1 1 calc R . . . .
C13 C 0.3210(11) 0.6559(5) 0.6102(5) 0.037(2) Uani 1 1 d . . . . .
H13 H 0.279898 0.641875 0.560541 0.045 Uiso 1 1 calc R . . . .
C14 C 0.4515(9) 0.6232(4) 0.6417(5) 0.0274(16) Uani 1 1 d . . . . .
C15 C 0.7868(12) 0.7425(5) 0.8754(5) 0.043(2) Uani 1 1 d . . . . .
H15 H 0.730815 0.780252 0.905816 0.051 Uiso 1 1 calc R . . . .
C16 C 0.8367(14) 0.7761(6) 0.7981(6) 0.055(3) Uani 1 1 d . . . . .
H16A H 0.907232 0.816364 0.808809 0.082 Uiso 1 1 calc GR . . . .
H16B H 0.745119 0.793601 0.769290 0.082 Uiso 1 1 calc GR . . . .
H16C H 0.889953 0.739857 0.766472 0.082 Uiso 1 1 calc GR . . . .
C17 C 0.9277(13) 0.7190(6) 0.9243(6) 0.055(3) Uani 1 1 d . . . . .
H17A H 0.893115 0.699472 0.974557 0.082 Uiso 1 1 calc GR . . . .
H17B H 0.995386 0.760510 0.933867 0.082 Uiso 1 1 calc GR . . . .
H17C H 0.984907 0.681906 0.895802 0.082 Uiso 1 1 calc GR . . . .
C18 C 0.5861(12) 0.6403(5) 0.9548(5) 0.043(2) Uani 1 1 d . . . . .
H18 H 0.674134 0.614782 0.981570 0.052 Uiso 1 1 calc R . . . .
C19 C 0.5362(15) 0.7022(6) 1.0079(6) 0.061(3) Uani 1 1 d . . . . .
H19A H 0.625710 0.733151 1.019461 0.091 Uiso 1 1 calc GR . . . .
H19B H 0.495671 0.682774 1.056972 0.091 Uiso 1 1 calc GR . . . .
H19C H 0.455288 0.730475 0.981204 0.091 Uiso 1 1 calc GR . . . .
C20 C 0.4531(14) 0.5862(5) 0.9437(6) 0.051(3) Uani 1 1 d . . . . .
H20A H 0.360746 0.611347 0.923776 0.077 Uiso 1 1 calc GR . . . .
H20B H 0.429884 0.563671 0.994212 0.077 Uiso 1 1 calc GR . . . .
H20C H 0.483832 0.549165 0.906090 0.077 Uiso 1 1 calc GR . . . .
C21 C 0.8290(11) 0.5618(5) 0.5695(5) 0.0355(19) Uani 1 1 d . . . . .
H21 H 0.924416 0.532666 0.580416 0.043 Uiso 1 1 calc R . . . .
C22 C 0.8715(12) 0.6411(5) 0.5815(6) 0.045(2) Uani 1 1 d . . . . .
H22A H 0.782812 0.671332 0.566657 0.068 Uiso 1 1 calc GR . . . .
H22B H 0.960289 0.653217 0.548707 0.068 Uiso 1 1 calc GR . . . .
H22C H 0.898660 0.649346 0.636807 0.068 Uiso 1 1 calc GR . . . .
C23 C 0.7799(12) 0.5477(6) 0.4837(5) 0.046(2) Uani 1 1 d . . . . .
H23A H 0.755549 0.496595 0.476821 0.070 Uiso 1 1 calc GR . . . .
H23B H 0.864917 0.561025 0.448906 0.070 Uiso 1 1 calc GR . . . .
H23C H 0.688096 0.576649 0.470653 0.070 Uiso 1 1 calc GR . . . .
C24 C 0.6384(11) 0.4408(4) 0.6172(5) 0.0343(19) Uani 1 1 d . . . . .
H24 H 0.595246 0.440616 0.562391 0.041 Uiso 1 1 calc R . . . .
C25 C 0.5105(12) 0.4131(5) 0.6697(6) 0.041(2) Uani 1 1 d . . . . .
H25A H 0.548010 0.411753 0.724207 0.062 Uiso 1 1 calc GR . . . .
H25B H 0.480476 0.364474 0.653065 0.062 Uiso 1 1 calc GR . . . .
H25C H 0.420445 0.445090 0.665605 0.062 Uiso 1 1 calc GR . . . .
C26 C 0.7785(12) 0.3901(5) 0.6173(6) 0.041(2) Uani 1 1 d . . . . .
H26A H 0.857423 0.408864 0.581912 0.062 Uiso 1 1 calc GR . . . .
H26B H 0.745697 0.342205 0.599585 0.062 Uiso 1 1 calc GR . . . .
H26C H 0.822001 0.386687 0.670661 0.062 Uiso 1 1 calc GR . . . .
C4A C 1.078(4) 0.5560(18) 0.7871(19) 0.031(3) Uani 0.245(9) 1 d . U P A 2
H4AA H 1.066292 0.578588 0.839309 0.037 Uiso 0.245(9) 1 calc R . P A 2
H4AB H 1.107679 0.592961 0.748182 0.037 Uiso 0.245(9) 1 calc R . P A 2
C2A C 0.811(4) 0.4900(19) 0.816(2) 0.032(3) Uani 0.245(9) 1 d . U P A 2
H2A H 0.761874 0.444312 0.796722 0.039 Uiso 0.245(9) 1 calc R . P A 2
C9A C 0.852(4) 0.4876(17) 0.9024(18) 0.033(3) Uani 0.245(9) 1 d . U P A 2
H9AA H 0.761235 0.497592 0.935292 0.039 Uiso 0.245(9) 1 calc R . P A 2
H9AB H 0.936599 0.521872 0.915865 0.039 Uiso 0.245(9) 1 calc R . P A 2
C3A C 0.936(5) 0.5154(19) 0.762(2) 0.033(3) Uani 0.245(9) 1 d . U P A 2
H3A H 0.949470 0.485342 0.713951 0.039 Uiso 0.245(9) 1 calc R . P A 2

loop_
_atom_site_aniso_label
_atom_site_aniso_U_11
_atom_site_aniso_U_22
_atom_site_aniso_U_33
_atom_site_aniso_U_23
_atom_site_aniso_U_13
_atom_site_aniso_U_12
Ir1 0.0349(3) 0.0293(3) 0.0282(2) 0.00590(13) 0.00109(16) 0.00187(15)
P1 0.0468(14) 0.0344(11) 0.0240(10) -0.0014(8) 0.0014(9) -0.0063(10)
P2 0.0329(12) 0.0238(10) 0.0334(11) -0.0009(8) 0.0058(9) 0.0015(8)
O1 0.053(4) 0.036(3) 0.029(3) -0.010(2) 0.000(3) 0.007(3)
O2 0.038(3) 0.032(3) 0.032(3) -0.008(2) 0.003(3) 0.005(3)
C1 0.039(5) 0.016(3) 0.028(4) -0.002(3) 0.007(3) 0.002(3)
C2 0.046(5) 0.026(4) 0.023(4) -0.002(3) 0.000(4) 0.006(4)
C3 0.042(5) 0.027(4) 0.028(4) -0.003(3) -0.006(4) 0.005(4)
C4 0.046(5) 0.036(5) 0.029(4) 0.001(4) 0.010(4) 0.007(5)
C5 0.040(6) 0.066(7) 0.046(5) 0.008(5) 0.007(4) 0.020(5)
C6 0.063(7) 0.051(6) 0.044(5) 0.001(5) 0.003(5) 0.015(5)
C7 0.061(7) 0.047(5) 0.037(5) 0.009(4) 0.002(5) 0.023(5)
C8 0.073(8) 0.050(6) 0.058(7) 0.025(5) 0.020(6) 0.030(6)
C9 0.046(5) 0.028(5) 0.027(4) 0.006(4) 0.003(4) 0.008(4)
C10 0.045(5) 0.036(5) 0.024(4) 0.004(3) -0.003(4) -0.005(4)
C11 0.054(6) 0.021(4) 0.046(5) -0.007(4) 0.004(4) 0.016(4)
C12 0.039(5) 0.031(4) 0.051(5) 0.000(4) 0.000(4) 0.007(4)
C13 0.042(5) 0.036(5) 0.034(4) -0.003(4) -0.011(4) 0.003(4)
C14 0.028(4) 0.021(4) 0.033(4) -0.002(3) 0.004(3) 0.001(3)
C15 0.054(6) 0.033(5) 0.041(5) 0.000(4) -0.001(4) -0.008(4)
C16 0.070(7) 0.045(6) 0.049(6) 0.012(5) -0.006(5) -0.018(5)
C17 0.067(7) 0.050(6) 0.046(6) -0.008(5) -0.016(5) -0.001(5)
C18 0.055(6) 0.049(6) 0.026(4) 0.001(4) 0.003(4) -0.008(5)
C19 0.093(9) 0.053(6) 0.036(5) -0.014(5) 0.018(5) -0.006(6)
C20 0.061(7) 0.051(6) 0.043(6) -0.003(4) 0.021(5) -0.005(5)
C21 0.039(5) 0.033(4) 0.035(4) 0.004(4) 0.003(4) 0.001(4)
C22 0.057(6) 0.040(5) 0.040(5) 0.012(4) 0.006(4) -0.012(5)
C23 0.042(6) 0.066(7) 0.031(5) 0.007(4) 0.007(4) -0.006(5)
C24 0.046(5) 0.025(4) 0.032(4) -0.002(3) 0.012(4) -0.001(4)
C25 0.045(6) 0.040(5) 0.038(5) -0.002(4) 0.006(4) -0.011(4)
C26 0.050(6) 0.027(4) 0.047(5) -0.009(4) 0.000(4) 0.006(4)
C4A 0.038(7) 0.028(6) 0.027(6) 0.002(6) 0.003(6) 0.009(7)
C2A 0.043(6) 0.026(5) 0.028(5) 0.000(5) 0.002(5) 0.005(5)
C9A 0.046(7) 0.026(6) 0.027(6) 0.005(6) 0.003(6) 0.002(6)
C3A 0.044(6) 0.028(5) 0.026(5) -0.001(5) 0.003(5) 0.008(6)

loop_
_atom_type_symbol
_atom_type_description
_atom_type_scat_dispersion_real
_atom_type_scat_dispersion_imag
_atom_type_scat_source
C C 0.0148 0.0070 'International Tables Vol C Tables 4.2.6.8 and 6.1.1.4'
H H 0.0000 0.0000 'International Tables Vol C Tables 4.2.6.8 and 6.1.1.4'
Ir Ir -5.4392 5.4712 'International Tables Vol C Tables 4.2.6.8 and 6.1.1.4'
O O 0.0412 0.0250 'International Tables Vol C Tables 4.2.6.8 and 6.1.1.4'
P P 0.2596 0.3354 'International Tables Vol C Tables 4.2.6.8 and 6.1.1.4'

loop_
_geom_angle_atom_site_label_1
_geom_angle_atom_site_label_2
_geom_angle_atom_site_label_3
_geom_angle
_geom_angle_site_symmetry_1
_geom_angle_site_symmetry_3
_geom_angle_publ_flag
P1 Ir1 P2 157.43(8) . . ?
P1 Ir1 C3A 122.1(8) . . ?
P2 Ir1 C3A 78.9(8) . . ?
C1 Ir1 P1 79.0(2) . . ?
C1 Ir1 P2 79.0(2) . . ?
C1 Ir1 C2 156.6(4) . . ?
C1 Ir1 C3 163.7(4) . . ?
C1 Ir1 C2A 151.5(10) . . ?
C1 Ir1 C3A 156.8(8) . . ?
C2 Ir1 P1 87.4(3) . . ?
C2 Ir1 P2 115.0(3) . . ?
C2 Ir1 C3 37.3(4) . . ?
C3 Ir1 P1 99.2(3) . . ?
C3 Ir1 P2 100.6(3) . . ?
C2A Ir1 P1 109.4(9) . . ?
C2A Ir1 P2 92.5(9) . . ?
C2A Ir1 C3A 37.0(12) . . ?
O1 P1 Ir1 107.1(2) . . ?
O1 P1 C15 99.2(4) . . ?
O1 P1 C18 99.3(4) . . ?
C15 P1 Ir1 119.9(3) . . ?
C15 P1 C18 105.5(4) . . ?
C18 P1 Ir1 121.5(3) . . ?
O2 P2 Ir1 105.4(2) . . ?
O2 P2 C21 100.3(4) . . ?
O2 P2 C24 95.8(4) . . ?
C21 P2 Ir1 116.8(3) . . ?
C21 P2 C24 104.7(4) . . ?
C24 P2 Ir1 128.1(3) . . ?
C10 O1 P1 114.2(5) . . ?
C14 O2 P2 115.3(5) . . ?
C10 C1 Ir1 122.5(6) . . ?
C10 C1 C14 114.8(7) . . ?
C14 C1 Ir1 122.6(6) . . ?
Ir1 C2 H2 113.1 . . ?
C3 C2 Ir1 73.0(6) . . ?
C3 C2 H2 113.1 . . ?
C3 C2 C9 123.8(10) . . ?
C9 C2 Ir1 114.5(8) . . ?
C9 C2 H2 113.1 . . ?
Ir1 C3 H3 111.9 . . ?
C2 C3 Ir1 69.7(6) . . ?
C2 C3 H3 111.9 . . ?
C2 C3 C4 123.7(10) . . ?
C4 C3 Ir1 121.4(8) . . ?
C4 C3 H3 111.9 . . ?
C3 C4 H4A 109.8 . . ?
C3 C4 H4B 109.8 . . ?
C3 C4 C5 109.4(9) . . ?
H4A C4 H4B 108.2 . . ?
C5 C4 H4A 109.8 . . ?
C5 C4 H4B 109.8 . . ?
C4 C5 H5AA 108.1 . . ?
C4 C5 H5AB 108.1 . . ?
H5AA C5 H5AB 107.3 . . ?
H5BC C5 H5BD 108.5 . . ?
C6 C5 C4 116.6(9) . . ?
C6 C5 H5AA 108.1 . . ?
C6 C5 H5AB 108.1 . . ?
C6 C5 H5BC 110.2 . . ?
C6 C5 H5BD 110.2 . . ?
C6 C5 C4A 107.3(14) . . ?
C4A C5 H5BC 110.2 . . ?
C4A C5 H5BD 110.2 . . ?
C5 C6 H6A 107.9 . . ?
C5 C6 H6B 107.9 . . ?
H6A C6 H6B 107.2 . . ?
C7 C6 C5 117.4(9) . . ?
C7 C6 H6A 107.9 . . ?
C7 C6 H6B 107.9 . . ?
C6 C7 H7A 107.9 . . ?
C6 C7 H7B 107.9 . . ?
H7A C7 H7B 107.2 . . ?
C8 C7 C6 117.7(9) . . ?
C8 C7 H7A 107.9 . . ?
C8 C7 H7B 107.9 . . ?
C7 C8 H8AA 109.1 . . ?
C7 C8 H8AB 109.1 . . ?
C7 C8 H8BC 108.9 . . ?
C7 C8 H8BD 108.9 . . ?
C7 C8 C9 112.5(9) . . ?
C7 C8 C9A 113.2(16) . . ?
H8AA C8 H8AB 107.8 . . ?
H8BC C8 H8BD 107.8 . . ?
C9 C8 H8AA 109.1 . . ?
C9 C8 H8AB 109.1 . . ?
C9A C8 H8BC 108.9 . . ?
C9A C8 H8BD 108.9 . . ?
C2 C9 C8 110.4(10) . . ?
C2 C9 H9A 109.6 . . ?
C2 C9 H9B 109.6 . . ?
C8 C9 H9A 109.6 . . ?
C8 C9 H9B 109.6 . . ?
H9A C9 H9B 108.1 . . ?
C1 C10 O1 117.1(7) . . ?
C11 C10 O1 119.0(8) . . ?
C11 C10 C1 124.0(8) . . ?
C10 C11 H11 120.7 . . ?
C12 C11 C10 118.6(8) . . ?
C12 C11 H11 120.7 . . ?
C11 C12 H12 119.3 . . ?
C11 C12 C13 121.3(8) . . ?
C13 C12 H12 119.3 . . ?
C12 C13 H13 121.2 . . ?
C14 C13 C12 117.7(8) . . ?
C14 C13 H13 121.2 . . ?
O2 C14 C1 117.4(7) . . ?
C13 C14 O2 119.0(7) . . ?
C13 C14 C1 123.6(7) . . ?
P1 C15 H15 107.7 . . ?
C16 C15 P1 110.5(6) . . ?
C16 C15 H15 107.7 . . ?
C16 C15 C17 110.9(9) . . ?
C17 C15 P1 112.2(7) . . ?
C17 C15 H15 107.7 . . ?
C15 C16 H16A 109.5 . . ?
C15 C16 H16B 109.5 . . ?
C15 C16 H16C 109.5 . . ?
H16A C16 H16B 109.5 . . ?
H16A C16 H16C 109.5 . . ?
H16B C16 H16C 109.5 . . ?
C15 C17 H17A 109.5 . . ?
C15 C17 H17B 109.5 . . ?
C15 C17 H17C 109.5 . . ?
H17A C17 H17B 109.5 . . ?
H17A C17 H17C 109.5 . . ?
H17B C17 H17C 109.5 . . ?
P1 C18 H18 107.8 . . ?
C19 C18 P1 114.3(7) . . ?
C19 C18 H18 107.8 . . ?
C19 C18 C20 110.5(9) . . ?
C20 C18 P1 108.3(6) . . ?
C20 C18 H18 107.8 . . ?
C18 C19 H19A 109.5 . . ?
C18 C19 H19B 109.5 . . ?
C18 C19 H19C 109.5 . . ?
H19A C19 H19B 109.5 . . ?
H19A C19 H19C 109.5 . . ?
H19B C19 H19C 109.5 . . ?
C18 C20 H20A 109.5 . . ?
C18 C20 H20B 109.5 . . ?
C18 C20 H20C 109.5 . . ?
H20A C20 H20B 109.5 . . ?
H20A C20 H20C 109.5 . . ?
H20B C20 H20C 109.5 . . ?
P2 C21 H21 107.5 . . ?
C22 C21 P2 109.6(6) . . ?
C22 C21 H21 107.5 . . ?
C22 C21 C23 110.6(8) . . ?
C23 C21 P2 113.9(7) . . ?
C23 C21 H21 107.5 . . ?
C21 C22 H22A 109.5 . . ?
C21 C22 H22B 109.5 . . ?
C21 C22 H22C 109.5 . . ?
H22A C22 H22B 109.5 . . ?
H22A C22 H22C 109.5 . . ?
H22B C22 H22C 109.5 . . ?
C21 C23 H23A 109.5 . . ?
C21 C23 H23B 109.5 . . ?
C21 C23 H23C 109.5 . . ?
H23A C23 H23B 109.5 . . ?
H23A C23 H23C 109.5 . . ?
H23B C23 H23C 109.5 . . ?
P2 C24 H24 106.5 . . ?
C25 C24 P2 110.2(6) . . ?
C25 C24 H24 106.5 . . ?
C25 C24 C26 111.7(7) . . ?
C26 C24 P2 114.9(7) . . ?
C26 C24 H24 106.5 . . ?
C24 C25 H25A 109.5 . . ?
C24 C25 H25B 109.5 . . ?
C24 C25 H25C 109.5 . . ?
H25A C25 H25B 109.5 . . ?
H25A C25 H25C 109.5 . . ?
H25B C25 H25C 109.5 . . ?
C24 C26 H26A 109.5 . . ?
C24 C26 H26B 109.5 . . ?
C24 C26 H26C 109.5 . . ?
H26A C26 H26B 109.5 . . ?
H26A C26 H26C 109.5 . . ?
H26B C26 H26C 109.5 . . ?
C5 C4A H4AA 112.1 . . ?
C5 C4A H4AB 112.1 . . ?
H4AA C4A H4AB 109.8 . . ?
C3A C4A C5 98(2) . . ?
C3A C4A H4AA 112.1 . . ?
C3A C4A H4AB 112.1 . . ?
Ir1 C2A H2A 112.4 . . ?
C9A C2A Ir1 121(2) . . ?
C9A C2A H2A 112.4 . . ?
C3A C2A Ir1 78.7(19) . . ?
C3A C2A H2A 112.4 . . ?
C3A C2A C9A 116(3) . . ?
C8 C9A H9AA 111.7 . . ?
C8 C9A H9AB 111.7 . . ?
C2A C9A C8 100(2) . . ?
C2A C9A H9AA 111.7 . . ?
C2A C9A H9AB 111.7 . . ?
H9AA C9A H9AB 109.4 . . ?
Ir1 C3A H3A 114.4 . . ?
C4A C3A Ir1 114(2) . . ?
C4A C3A C2A 125(3) . . ?
C4A C3A H3A 114.4 . . ?
C2A C3A Ir1 64.3(19) . . ?
C2A C3A H3A 114.4 . . ?

loop_
_geom_bond_atom_site_label_1
_geom_bond_atom_site_label_2
_geom_bond_distance
_geom_bond_site_symmetry_2
_geom_bond_publ_flag
Ir1 P1 2.256(2) . ?
Ir1 P2 2.284(2) . ?
Ir1 C1 2.036(8) . ?
Ir1 C2 2.186(10) . ?
Ir1 C3 2.229(11) . ?
Ir1 C2A 2.24(3) . ?
Ir1 C3A 2.44(4) . ?
P1 O1 1.651(7) . ?
P1 C15 1.825(9) . ?
P1 C18 1.836(9) . ?
P2 O2 1.667(6) . ?
P2 C21 1.829(9) . ?
P2 C24 1.842(8) . ?
O1 C10 1.410(9) . ?
O2 C14 1.387(9) . ?
C1 C10 1.393(12) . ?
C1 C14 1.393(11) . ?
C2 H2 1.0000 . ?
C2 C3 1.414(17) . ?
C2 C9 1.501(15) . ?
C3 H3 1.0000 . ?
C3 C4 1.505(16) . ?
C4 H4A 0.9900 . ?
C4 H4B 0.9900 . ?
C4 C5 1.551(15) . ?
C5 H5AA 0.9900 . ?
C5 H5AB 0.9900 . ?
C5 H5BC 0.9900 . ?
C5 H5BD 0.9900 . ?
C5 C6 1.536(14) . ?
C5 C4A 1.56(3) . ?
C6 H6A 0.9900 . ?
C6 H6B 0.9900 . ?
C6 C7 1.514(16) . ?
C7 H7A 0.9900 . ?
C7 H7B 0.9900 . ?
C7 C8 1.512(16) . ?
C8 H8AA 0.9900 . ?
C8 H8AB 0.9900 . ?
C8 H8BC 0.9900 . ?
C8 H8BD 0.9900 . ?
C8 C9 1.598(15) . ?
C8 C9A 1.60(3) . ?
C9 H9A 0.9900 . ?
C9 H9B 0.9900 . ?
C10 C11 1.370(12) . ?
C11 H11 0.9500 . ?
C11 C12 1.365(13) . ?
C12 H12 0.9500 . ?
C12 C13 1.395(12) . ?
C13 H13 0.9500 . ?
C13 C14 1.380(12) . ?
C15 H15 1.0000 . ?
C15 C16 1.525(13) . ?
C15 C17 1.528(14) . ?
C16 H16A 0.9800 . ?
C16 H16B 0.9800 . ?
C16 H16C 0.9800 . ?
C17 H17A 0.9800 . ?
C17 H17B 0.9800 . ?
C17 H17C 0.9800 . ?
C18 H18 1.0000 . ?
C18 C19 1.528(13) . ?
C18 C20 1.535(14) . ?
C19 H19A 0.9800 . ?
C19 H19B 0.9800 . ?
C19 H19C 0.9800 . ?
C20 H20A 0.9800 . ?
C20 H20B 0.9800 . ?
C20 H20C 0.9800 . ?
C21 H21 1.0000 . ?
C21 C22 1.532(13) . ?
C21 C23 1.539(12) . ?
C22 H22A 0.9800 . ?
C22 H22B 0.9800 . ?
C22 H22C 0.9800 . ?
C23 H23A 0.9800 . ?
C23 H23B 0.9800 . ?
C23 H23C 0.9800 . ?
C24 H24 1.0000 . ?
C24 C25 1.519(13) . ?
C24 C26 1.532(13) . ?
C25 H25A 0.9800 . ?
C25 H25B 0.9800 . ?
C25 H25C 0.9800 . ?
C26 H26A 0.9800 . ?
C26 H26B 0.9800 . ?
C26 H26C 0.9800 . ?
C4A H4AA 0.9900 . ?
C4A H4AB 0.9900 . ?
C4A C3A 1.49(5) . ?
C2A H2A 1.0000 . ?
C2A C9A 1.52(5) . ?
C2A C3A 1.50(5) . ?
C9A H9AA 0.9900 . ?
C9A H9AB 0.9900 . ?
C3A H3A 1.0000 . ?
